data_7012358
loop_
_publ_author_name
'Mark W. Glenny'
'Alexander J. Blake'
'Claire Wilson'
'Martin Schr\"oder'

_publ_section_title
;
 Anion effects in selective bifunctional metal salt extractants based
 on aza-thioether macrocycles: co-operative cation--anion binding?
;
_journal_issue 10
_journal_name_full 'Dalton Trans.'
_journal_page_first 1941
_journal_page_last 1951
_journal_paper_doi 10.1039/b210391p
_journal_year 2003
_chemical_formula_moiety 'C48 H92 Ag2 N12 O10 S4 2+, 2(N O3 -)'
_chemical_formula_sum 'C48 H92 Ag2 N14 O16 S4'
_chemical_formula_weight 1465.34
_chemical_name_systematic
; 
? 
;
_space_group_IT_number 2
_symmetry_cell_setting triclinic
_symmetry_space_group_name_Hall '-P 1'
_symmetry_space_group_name_H-M 'P -1'
_atom_sites_solution_hydrogens geom
_atom_sites_solution_primary 'Patterson methods'
_atom_sites_solution_secondary 'difference Fourier methods'
_audit_creation_method SHELXL-97
_cell_angle_alpha 93.6089(12)
_cell_angle_beta 96.4705(12)
_cell_angle_gamma 110.9970(16)
_cell_formula_units_Z 2
_cell_length_a 12.8639(3)
_cell_length_b 15.5509(4)
_cell_length_c 17.1342(7)
_cell_measurement_reflns_used 53185
_cell_measurement_temperature 150(2)
_cell_measurement_theta_max 27.8
_cell_measurement_theta_min 2.9
_cell_volume 3159.85(17)
_computing_cell_refinement 'DENZO and COLLECT'
_computing_data_collection 'DENZO (Otwinowski & Minor, 1997); COLLECT (Hooft, 1999)'
_computing_data_reduction 'DENZO and COLLECT'
_computing_molecular_graphics 'SHELXTL/PC v5.03 (Sheldrick, 1994)'
_computing_publication_material 'SHELXS-97; PLATON (Spek, 2000)'
_computing_structure_refinement 'SHELXL-97 (Sheldrick, 1997)'
_computing_structure_solution 'SHELXS-97 (Sheldrick, 1990)'
_diffrn_ambient_temperature 150(2)
_diffrn_measured_fraction_theta_full 0.939
_diffrn_measured_fraction_theta_max 0.939
_diffrn_measurement_device_type 'Enraf Nonius kappaCCD area detector'
_diffrn_measurement_method 'phi and omega'
_diffrn_radiation_monochromator graphite
_diffrn_radiation_source 'sealed tube'
_diffrn_radiation_type MoK\a
_diffrn_radiation_wavelength 0.71073
_diffrn_reflns_av_R_equivalents 0.125
_diffrn_reflns_av_sigmaI/netI 0.143
_diffrn_reflns_limit_h_max 16
_diffrn_reflns_limit_h_min -16
_diffrn_reflns_limit_k_max 18
_diffrn_reflns_limit_k_min -18
_diffrn_reflns_limit_l_max 22
_diffrn_reflns_limit_l_min -22
_diffrn_reflns_number 46416
_diffrn_reflns_theta_full 27.84
_diffrn_reflns_theta_max 27.84
_diffrn_reflns_theta_min 2.92
_diffrn_standards_decay_% 0
_exptl_absorpt_coefficient_mu 0.826
_exptl_absorpt_correction_T_max 0.986
_exptl_absorpt_correction_T_min 0.897
_exptl_absorpt_correction_type multi-scan
_exptl_absorpt_process_details 'Blessing (1995)'
_exptl_crystal_colour colourless
_exptl_crystal_density_diffrn 1.540
_exptl_crystal_density_meas ?
_exptl_crystal_density_method 'not measured'
_exptl_crystal_description block
_exptl_crystal_F_000 1528
_exptl_crystal_size_max 0.10
_exptl_crystal_size_mid 0.08
_exptl_crystal_size_min 0.05
_refine_diff_density_max 1.14
_refine_diff_density_min -0.81
_refine_diff_density_rms 0.10
_refine_ls_extinction_coef none
_refine_ls_extinction_method none
_refine_ls_goodness_of_fit_ref 0.982
_refine_ls_hydrogen_treatment 'riding model'
_refine_ls_matrix_type full
_refine_ls_number_parameters 757
_refine_ls_number_reflns 14123
_refine_ls_number_restraints 0
_refine_ls_restrained_S_all 0.982
_refine_ls_R_factor_all 0.1336
_refine_ls_R_factor_gt 0.0539
_refine_ls_shift/su_max 0.002
_refine_ls_shift/su_mean 0.000
_refine_ls_structure_factor_coef Fsqd
_refine_ls_weighting_details 'calc w=1/[\s^2^(Fo^2^)+(0.0383P)^2^] where P=(Fo^2^+2Fc^2^)/3'
_refine_ls_weighting_scheme calc
_refine_ls_wR_factor_gt 0.0959
_refine_ls_wR_factor_ref 0.1200
_reflns_number_gt 7759
_reflns_number_total 14123
_reflns_threshold_expression >2sigma(I)
_cod_data_source_file b210391p.txt
_cod_data_source_block L1.AgNO3
_cod_depositor_comments
;
The following automatic conversions were performed:
'_symmetry_cell_setting' value 'Triclinic' changed to 'triclinic'
according to '/home/saulius/struct/CIF-dictionaries/cif_core.dic'
dictionary named 'cif_core.dic' version 2.4.1 from
2010-06-29.

'_geom_angle_publ_flag' value 'Y' changed to 'y' according to
'/home/saulius/struct/CIF-dictionaries/cif_core.dic' dictionary named
'cif_core.dic' version 2.4.1 from 2010-06-29.

Automatic conversion script
Id: cif_fix_enum 1527 2010-12-29 10:47:43Z saulius 

The following automatic conversions were performed:

'_exptl_crystal_density_meas' value 'none' was changed to '?' - the
value is perceived as not measured.

Automatic conversion script
Id: cif_fix_values 3008 2015-01-20 13:52:24Z robertas 

The following automatic conversions were performed:

'_atom_sites_solution_hydrogens' value 'placed geometrically' was
changed to 'geom'.

Automatic conversion script
Id: cif_fix_values 6452 2018-10-05 10:23:21Z andrius 
;
_cod_original_sg_symbol_H-M P-1
_cod_database_code 7012358

loop_
_symmetry_equiv_pos_as_xyz
'x, y, z'
'-x, -y, -z'

loop_
_atom_site_label
_atom_site_type_symbol
_atom_site_fract_x
_atom_site_fract_y
_atom_site_fract_z
_atom_site_U_iso_or_equiv
_atom_site_adp_type
_atom_site_occupancy
_atom_site_symmetry_multiplicity
_atom_site_calc_flag
_atom_site_refinement_flags
_atom_site_disorder_assembly
_atom_site_disorder_group
Ag1 Ag 0.75484(3) 0.89567(2) 0.71870(2) 0.03010(11) Uani 1 1 d . . .
S1 S 0.61796(10) 0.68089(8) 0.70276(7) 0.0358(3) Uani 1 1 d . . .
N1 N 0.7654(3) 0.4768(2) 0.8256(2) 0.0306(9) Uani 1 1 d . . .
C1 C 0.6582(4) 0.4502(3) 0.8583(3) 0.0330(11) Uani 1 1 d . . .
H1A H 0.6489 0.3946 0.8863 0.040 Uiso 1 1 calc R . .
H1B H 0.5954 0.4331 0.8141 0.040 Uiso 1 1 calc R . .
O1 O 0.6796(3) 0.5939(2) 0.56732(18) 0.0357(8) Uani 1 1 d . . .
O1A O -0.0602(3) 0.6280(2) 0.0440(2) 0.0488(9) Uani 1 1 d . . .
N1A N 0.0010(4) 0.7096(3) 0.0695(2) 0.0394(10) Uani 1 1 d . . .
Ag2 Ag 0.77666(3) 0.61843(2) 0.76557(2) 0.03230(11) Uani 1 1 d . . .
S2 S 0.87156(10) 0.54316(8) 0.66411(7) 0.0371(3) Uani 1 1 d . . .
O2 O 0.9712(3) 0.6371(2) 0.8568(2) 0.0429(8) Uani 1 1 d . . .
C2 C 0.6504(4) 0.5260(3) 0.9151(3) 0.0352(11) Uani 1 1 d . . .
H2A H 0.5794 0.5020 0.9379 0.042 Uiso 1 1 calc R . .
H2B H 0.7138 0.5446 0.9590 0.042 Uiso 1 1 calc R . .
N2 N 0.6536(3) 0.6079(2) 0.8744(2) 0.0306(9) Uani 1 1 d . . .
N2A N 0.4447(3) 0.7642(3) 0.4351(2) 0.0340(9) Uani 1 1 d . . .
O2A O -0.0331(3) 0.7730(2) 0.0571(2) 0.0621(11) Uani 1 1 d . . .
S3 S 0.70035(10) 0.97881(8) 0.83491(7) 0.0362(3) Uani 1 1 d . . .
N3 N 1.0623(3) 0.5447(3) 0.9053(2) 0.0358(9) Uani 1 1 d . . .
H3A H 1.0506 0.4863 0.9113 0.043 Uiso 1 1 calc R . .
O3A O 0.0956(3) 0.7262(2) 0.1086(2) 0.0579(10) Uani 1 1 d . . .
O3 O 1.2472(3) 0.5752(2) 0.9453(2) 0.0510(9) Uani 1 1 d . . .
C3 C 0.5408(4) 0.5985(3) 0.8381(3) 0.0362(11) Uani 1 1 d . . .
H3B H 0.4950 0.6002 0.8805 0.043 Uiso 1 1 calc R . .
H3C H 0.5048 0.5372 0.8064 0.043 Uiso 1 1 calc R . .
S4 S 0.87906(10) 0.80292(8) 0.75142(7) 0.0318(3) Uani 1 1 d . . .
O4 O 0.5899(3) 0.6751(2) 1.01988(19) 0.0380(8) Uani 1 1 d . . .
C4 C 0.5399(4) 0.6736(3) 0.7850(3) 0.0400(12) Uani 1 1 d . . .
H4A H 0.5708 0.7343 0.8179 0.048 Uiso 1 1 calc R . .
H4B H 0.4607 0.6625 0.7640 0.048 Uiso 1 1 calc R . .
O4A O 0.3506(3) 0.7500(2) 0.3985(2) 0.0498(9) Uani 1 1 d . . .
N4 N 1.1950(3) 0.6958(3) 0.9144(2) 0.0420(10) Uani 1 1 d . . .
H4C H 1.1392 0.7093 0.8909 0.050 Uiso 1 1 calc R . .
O5 O 0.7869(3) 0.9503(2) 1.1009(2) 0.0467(9) Uani 1 1 d . . .
N5 N 0.7271(3) 0.8168(3) 1.0194(2) 0.0369(9) Uani 1 1 d . . .
H5A H 0.7769 0.8475 0.9901 0.044 Uiso 1 1 calc R . .
O5A O 0.4683(3) 0.6981(2) 0.4597(2) 0.0449(9) Uani 1 1 d . . .
C5 C 0.5238(4) 0.5895(3) 0.6287(3) 0.0371(12) Uani 1 1 d . . .
H5B H 0.4592 0.5495 0.6524 0.045 Uiso 1 1 calc R . .
H5C H 0.4945 0.6170 0.5849 0.045 Uiso 1 1 calc R . .
O6 O 0.8968(2) 0.9074(2) 0.90730(17) 0.0337(7) Uani 1 1 d . . .
O6A O 0.5187(3) 0.8443(2) 0.4456(2) 0.0417(8) Uani 1 1 d . . .
N6 N 0.6413(3) 0.8269(3) 1.1301(2) 0.0372(10) Uani 1 1 d . . .
H6A H 0.5947 0.7703 1.1122 0.045 Uiso 1 1 calc R . .
C6 C 0.5860(4) 0.5323(3) 0.5972(3) 0.0374(12) Uani 1 1 d . . .
H6B H 0.6115 0.5013 0.6399 0.045 Uiso 1 1 calc R . .
H6C H 0.5365 0.4843 0.5547 0.045 Uiso 1 1 calc R . .
N7 N 0.8423(3) 0.8982(2) 0.5883(2) 0.0267(8) Uani 1 1 d . . .
C7 C 0.7411(4) 0.5499(3) 0.5264(3) 0.0381(12) Uani 1 1 d . . .
H7A H 0.8074 0.5985 0.5112 0.046 Uiso 1 1 calc R . .
H7B H 0.6928 0.5146 0.4771 0.046 Uiso 1 1 calc R . .
O7 O 0.8740(3) 0.8241(2) 0.43827(19) 0.0416(8) Uani 1 1 d . . .
N8 N 0.7783(3) 1.0455(2) 0.6642(2) 0.0271(8) Uani 1 1 d . . .
C8 C 0.7808(4) 0.4854(3) 0.5720(3) 0.0406(12) Uani 1 1 d . . .
H8A H 0.8224 0.4586 0.5389 0.049 Uiso 1 1 calc R . .
H8B H 0.7147 0.4338 0.5839 0.049 Uiso 1 1 calc R . .
O8 O 0.5986(3) 0.6063(2) 0.3168(2) 0.0442(8) Uani 1 1 d . . .
O9 O 0.5743(2) 0.8906(2) 0.64257(19) 0.0374(8) Uani 1 1 d . . .
C9 C 0.8575(4) 0.4407(3) 0.7149(3) 0.0407(12) Uani 1 1 d . . .
H9A H 0.8522 0.3894 0.6754 0.049 Uiso 1 1 calc R . .
H9B H 0.9267 0.4542 0.7529 0.049 Uiso 1 1 calc R . .
N9 N 0.6906(3) 0.7240(2) 0.4147(2) 0.0322(9) Uani 1 1 d . . .
H9C H 0.6251 0.7138 0.4309 0.039 Uiso 1 1 calc R . .
C10 C 0.7571(4) 0.4081(3) 0.7589(3) 0.0357(12) Uani 1 1 d . . .
H10A H 0.6876 0.3967 0.7218 0.043 Uiso 1 1 calc R . .
H10B H 0.7519 0.3488 0.7794 0.043 Uiso 1 1 calc R . .
O10 O 0.2900(3) 0.9486(2) 0.58255(19) 0.0429(8) Uani 1 1 d . . .
N10 N 0.7879(3) 0.6836(3) 0.3210(2) 0.0385(10) Uani 1 1 d . . .
H10C H 0.8458 0.7307 0.3463 0.046 Uiso 1 1 calc R . .
N11 N 0.4774(3) 0.9800(2) 0.5985(2) 0.0311(9) Uani 1 1 d . . .
H11A H 0.4862 1.0356 0.5852 0.037 Uiso 1 1 calc R . .
C11 C 0.8588(4) 0.4851(3) 0.8870(3) 0.0338(11) Uani 1 1 d . . .
H11B H 0.8717 0.4260 0.8842 0.041 Uiso 1 1 calc R . .
H11C H 0.8369 0.4948 0.9394 0.041 Uiso 1 1 calc R . .
C12 C 0.9680(4) 0.5633(3) 0.8802(3) 0.0328(11) Uani 1 1 d . . .
N12 N 0.3516(3) 0.8306(3) 0.6058(2) 0.0391(10) Uani 1 1 d . . .
H12A H 0.4118 0.8157 0.6094 0.047 Uiso 1 1 calc R . .
C13 C 1.1763(4) 0.6071(3) 0.9229(3) 0.0408(12) Uani 1 1 d . . .
C14 C 1.3032(4) 0.7730(3) 0.9419(3) 0.0401(12) Uani 1 1 d . . .
C15 C 1.2791(4) 0.8594(3) 0.9315(3) 0.0553(15) Uani 1 1 d . . .
H15A H 1.2222 0.8617 0.9642 0.083 Uiso 1 1 calc R . .
H15B H 1.2510 0.8591 0.8758 0.083 Uiso 1 1 calc R . .
H15C H 1.3484 0.9138 0.9476 0.083 Uiso 1 1 calc R . .
C16 C 1.3417(4) 0.7702(4) 1.0280(3) 0.0551(15) Uani 1 1 d . . .
H16A H 1.2841 0.7738 1.0595 0.083 Uiso 1 1 calc R . .
H16B H 1.4123 0.8227 1.0460 0.083 Uiso 1 1 calc R . .
H16C H 1.3538 0.7121 1.0344 0.083 Uiso 1 1 calc R . .
C17 C 1.3910(5) 0.7676(4) 0.8932(3) 0.0608(16) Uani 1 1 d . . .
H17A H 1.3660 0.7705 0.8376 0.091 Uiso 1 1 calc R . .
H17B H 1.4024 0.7092 0.8987 0.091 Uiso 1 1 calc R . .
H17C H 1.4618 0.8197 0.9115 0.091 Uiso 1 1 calc R . .
C18 C 0.7179(4) 0.6953(3) 0.9219(3) 0.0324(11) Uani 1 1 d . . .
H18A H 0.7325 0.7445 0.8861 0.039 Uiso 1 1 calc R . .
H18B H 0.7917 0.6932 0.9429 0.039 Uiso 1 1 calc R . .
C19 C 0.6688(4) 0.7257(3) 0.9920(3) 0.0330(11) Uani 1 1 d . . .
C20 C 0.7201(4) 0.8695(3) 1.0869(3) 0.0375(12) Uani 1 1 d . . .
C21 C 0.6268(4) 0.8687(3) 1.2070(3) 0.0396(12) Uani 1 1 d . . .
C22 C 0.7343(4) 0.8931(3) 1.2658(3) 0.0489(14) Uani 1 1 d . . .
H22A H 0.7512 0.8372 1.2726 0.073 Uiso 1 1 calc R . .
H22B H 0.7239 0.9187 1.3167 0.073 Uiso 1 1 calc R . .
H22C H 0.7969 0.9392 1.2456 0.073 Uiso 1 1 calc R . .
C23 C 0.5297(4) 0.7952(3) 1.2357(3) 0.0456(13) Uani 1 1 d . . .
H23A H 0.5482 0.7400 1.2426 0.068 Uiso 1 1 calc R . .
H23B H 0.4619 0.7788 1.1967 0.068 Uiso 1 1 calc R . .
H23C H 0.5162 0.8192 1.2863 0.068 Uiso 1 1 calc R . .
C24 C 0.6009(4) 0.9551(3) 1.1964(3) 0.0436(13) Uani 1 1 d . . .
H24A H 0.6648 1.0020 1.1783 0.065 Uiso 1 1 calc R . .
H24B H 0.5875 0.9793 1.2470 0.065 Uiso 1 1 calc R . .
H24C H 0.5336 0.9400 1.1572 0.065 Uiso 1 1 calc R . .
C25 C 0.8689(4) 0.9904(3) 0.5607(3) 0.0329(11) Uani 1 1 d . . .
H25A H 0.8094 0.9872 0.5173 0.040 Uiso 1 1 calc R . .
H25B H 0.9408 1.0074 0.5388 0.040 Uiso 1 1 calc R . .
C26 C 0.8787(4) 1.0648(3) 0.6240(3) 0.0352(11) Uani 1 1 d . . .
H26A H 0.9446 1.0735 0.6639 0.042 Uiso 1 1 calc R . .
H26B H 0.8930 1.1237 0.6003 0.042 Uiso 1 1 calc R . .
C27 C 0.7969(4) 1.1123(3) 0.7336(3) 0.0356(11) Uani 1 1 d . . .
H27A H 0.7993 1.1722 0.7156 0.043 Uiso 1 1 calc R . .
H27B H 0.8709 1.1228 0.7647 0.043 Uiso 1 1 calc R . .
C28 C 0.7067(4) 1.0806(3) 0.7864(3) 0.0358(11) Uani 1 1 d . . .
H28A H 0.6327 1.0675 0.7542 0.043 Uiso 1 1 calc R . .
H28B H 0.7190 1.1322 0.8275 0.043 Uiso 1 1 calc R . .
C29 C 0.8233(4) 1.0280(3) 0.9109(3) 0.0367(11) Uani 1 1 d . . .
H29A H 0.8470 1.0964 0.9160 0.044 Uiso 1 1 calc R . .
H29B H 0.8011 1.0072 0.9620 0.044 Uiso 1 1 calc R . .
C30 C 0.9232(4) 1.0030(3) 0.8959(3) 0.0384(12) Uani 1 1 d . . .
H30A H 0.9387 1.0130 0.8412 0.046 Uiso 1 1 calc R . .
H30B H 0.9908 1.0425 0.9329 0.046 Uiso 1 1 calc R . .
C31 C 0.9878(4) 0.8772(3) 0.8968(3) 0.0376(12) Uani 1 1 d . . .
H31A H 0.9707 0.8153 0.9155 0.045 Uiso 1 1 calc R . .
H31B H 1.0570 0.9205 0.9302 0.045 Uiso 1 1 calc R . .
C32 C 1.0102(4) 0.8715(3) 0.8126(3) 0.0373(12) Uani 1 1 d . . .
H32A H 1.0664 0.8423 0.8079 0.045 Uiso 1 1 calc R . .
H32B H 1.0400 0.9344 0.7957 0.045 Uiso 1 1 calc R . .
C33 C 0.9213(4) 0.7933(3) 0.6554(3) 0.0352(11) Uani 1 1 d . . .
H33A H 0.9901 0.7782 0.6617 0.042 Uiso 1 1 calc R . .
H33B H 0.8613 0.7407 0.6220 0.042 Uiso 1 1 calc R . .
C34 C 0.9444(4) 0.8786(3) 0.6123(3) 0.0304(10) Uani 1 1 d . . .
H34A H 0.9997 0.9327 0.6471 0.036 Uiso 1 1 calc R . .
H34B H 0.9783 0.8702 0.5648 0.036 Uiso 1 1 calc R . .
C35 C 0.7529(4) 0.8252(3) 0.5366(3) 0.0325(11) Uani 1 1 d . . .
H35A H 0.6896 0.8466 0.5247 0.039 Uiso 1 1 calc R . .
H35B H 0.7258 0.7708 0.5664 0.039 Uiso 1 1 calc R . .
C36 C 0.7803(4) 0.7927(3) 0.4584(3) 0.0332(11) Uani 1 1 d . . .
C37 C 0.6890(4) 0.6667(3) 0.3465(3) 0.0366(12) Uani 1 1 d . . .
C38 C 0.8089(4) 0.6304(3) 0.2540(3) 0.0395(12) Uani 1 1 d . . .
C39 C 0.7408(4) 0.6347(4) 0.1773(3) 0.0520(14) Uani 1 1 d . . .
H39A H 0.7595 0.6995 0.1674 0.078 Uiso 1 1 calc R . .
H39B H 0.6604 0.6065 0.1812 0.078 Uiso 1 1 calc R . .
H39C H 0.7585 0.6008 0.1338 0.078 Uiso 1 1 calc R . .
C40 C 0.7820(5) 0.5303(4) 0.2703(3) 0.0574(15) Uani 1 1 d . . .
H40A H 0.8272 0.5286 0.3198 0.086 Uiso 1 1 calc R . .
H40B H 0.7995 0.4963 0.2268 0.086 Uiso 1 1 calc R . .
H40C H 0.7019 0.5015 0.2749 0.086 Uiso 1 1 calc R . .
C41 C 0.9339(4) 0.6783(4) 0.2504(3) 0.0507(14) Uani 1 1 d . . .
H41A H 0.9497 0.7430 0.2407 0.076 Uiso 1 1 calc R . .
H41B H 0.9553 0.6464 0.2075 0.076 Uiso 1 1 calc R . .
H41C H 0.9773 0.6766 0.3007 0.076 Uiso 1 1 calc R . .
C42 C 0.6800(4) 1.0425(3) 0.6091(3) 0.0336(11) Uani 1 1 d . . .
H42A H 0.6952 1.0357 0.5542 0.040 Uiso 1 1 calc R . .
H42B H 0.6686 1.1018 0.6178 0.040 Uiso 1 1 calc R . .
C43 C 0.5739(4) 0.9639(3) 0.6193(2) 0.0282(10) Uani 1 1 d . . .
C44 C 0.3664(4) 0.9189(3) 0.5958(3) 0.0363(12) Uani 1 1 d . . .
C45 C 0.2441(4) 0.7567(3) 0.6112(3) 0.0406(12) Uani 1 1 d . . .
C46 C 0.1578(4) 0.7432(4) 0.5381(3) 0.0544(15) Uani 1 1 d . . .
H46A H 0.1404 0.7994 0.5346 0.082 Uiso 1 1 calc R . .
H46B H 0.0889 0.6906 0.5420 0.082 Uiso 1 1 calc R . .
H46C H 0.1887 0.7310 0.4907 0.082 Uiso 1 1 calc R . .
C47 C 0.2019(5) 0.7801(4) 0.6854(3) 0.0605(16) Uani 1 1 d . . .
H47A H 0.2587 0.7880 0.7313 0.091 Uiso 1 1 calc R . .
H47B H 0.1319 0.7297 0.6913 0.091 Uiso 1 1 calc R . .
H47C H 0.1879 0.8377 0.6818 0.091 Uiso 1 1 calc R . .
C48 C 0.2716(5) 0.6701(3) 0.6173(4) 0.0567(15) Uani 1 1 d . . .
H48A H 0.3262 0.6789 0.6647 0.085 Uiso 1 1 calc R . .
H48B H 0.3037 0.6582 0.5704 0.085 Uiso 1 1 calc R . .
H48C H 0.2027 0.6172 0.6206 0.085 Uiso 1 1 calc R . .

loop_
_atom_site_aniso_label
_atom_site_aniso_U_11
_atom_site_aniso_U_22
_atom_site_aniso_U_33
_atom_site_aniso_U_23
_atom_site_aniso_U_13
_atom_site_aniso_U_12
Ag1 0.0341(2) 0.0314(2) 0.0261(2) 0.00155(15) -0.00014(16) 0.01534(17)
S1 0.0383(7) 0.0344(7) 0.0324(7) 0.0019(5) -0.0002(6) 0.0128(6)
N1 0.036(2) 0.026(2) 0.027(2) -0.0033(16) -0.0078(18) 0.0121(18)
C1 0.038(3) 0.027(3) 0.029(3) 0.004(2) 0.001(2) 0.007(2)
O1 0.041(2) 0.0338(18) 0.0311(19) 0.0013(15) 0.0026(16) 0.0132(16)
O1A 0.065(2) 0.029(2) 0.044(2) -0.0064(16) -0.0108(19) 0.0143(19)
N1A 0.049(3) 0.040(3) 0.030(2) 0.002(2) 0.004(2) 0.019(2)
Ag2 0.0401(2) 0.0300(2) 0.0278(2) 0.00071(15) -0.00132(16) 0.01643(17)
S2 0.0406(7) 0.0342(7) 0.0339(7) -0.0050(5) -0.0014(6) 0.0140(6)
O2 0.046(2) 0.0314(19) 0.049(2) 0.0055(16) -0.0088(17) 0.0163(17)
C2 0.044(3) 0.036(3) 0.025(3) 0.007(2) 0.003(2) 0.016(2)
N2 0.034(2) 0.026(2) 0.030(2) -0.0015(16) -0.0024(18) 0.0112(18)
N2A 0.031(2) 0.038(3) 0.033(2) -0.0010(19) 0.0037(19) 0.013(2)
O2A 0.080(3) 0.034(2) 0.069(3) 0.0047(19) -0.019(2) 0.025(2)
S3 0.0374(7) 0.0364(7) 0.0307(7) -0.0029(5) 0.0033(6) 0.0101(6)
N3 0.040(2) 0.034(2) 0.033(2) 0.0002(18) -0.0054(19) 0.017(2)
O3A 0.044(2) 0.051(2) 0.072(3) -0.008(2) -0.006(2) 0.0160(19)
O3 0.049(2) 0.050(2) 0.057(2) 0.0021(18) -0.0051(19) 0.0269(19)
C3 0.037(3) 0.042(3) 0.030(3) -0.002(2) 0.001(2) 0.017(2)
S4 0.0379(7) 0.0309(6) 0.0255(7) 0.0000(5) -0.0026(5) 0.0140(6)
O4 0.040(2) 0.0346(19) 0.034(2) -0.0019(15) 0.0064(16) 0.0076(17)
C4 0.047(3) 0.043(3) 0.032(3) 0.001(2) -0.002(2) 0.023(3)
O4A 0.039(2) 0.040(2) 0.065(3) -0.0003(18) -0.0087(19) 0.0144(17)
N4 0.043(3) 0.037(3) 0.046(3) 0.002(2) -0.006(2) 0.019(2)
O5 0.050(2) 0.033(2) 0.047(2) -0.0063(16) 0.0141(18) 0.0038(18)
N5 0.044(2) 0.034(2) 0.027(2) -0.0014(18) 0.0080(19) 0.008(2)
O5A 0.046(2) 0.0308(19) 0.063(3) 0.0126(17) 0.0066(18) 0.0183(17)
C5 0.038(3) 0.041(3) 0.029(3) 0.000(2) -0.002(2) 0.012(2)
O6 0.0388(19) 0.0327(18) 0.0274(18) 0.0020(14) 0.0046(15) 0.0107(15)
O6A 0.043(2) 0.0284(19) 0.050(2) 0.0047(16) -0.0041(17) 0.0108(17)
N6 0.036(2) 0.036(2) 0.030(2) -0.0052(18) 0.0013(19) 0.0050(19)
C6 0.040(3) 0.034(3) 0.029(3) 0.001(2) -0.008(2) 0.007(2)
N7 0.027(2) 0.028(2) 0.023(2) 0.0011(16) -0.0016(17) 0.0108(17)
C7 0.043(3) 0.040(3) 0.030(3) -0.004(2) 0.001(2) 0.017(2)
O7 0.0290(19) 0.051(2) 0.037(2) -0.0049(16) 0.0084(16) 0.0069(17)
N8 0.031(2) 0.030(2) 0.022(2) -0.0015(16) 0.0016(17) 0.0142(17)
C8 0.044(3) 0.037(3) 0.036(3) -0.007(2) -0.001(2) 0.013(2)
O8 0.044(2) 0.039(2) 0.039(2) -0.0078(16) 0.0026(17) 0.0062(18)
O9 0.0330(18) 0.0302(18) 0.045(2) 0.0046(15) -0.0080(15) 0.0114(15)
C9 0.047(3) 0.038(3) 0.038(3) -0.009(2) -0.008(3) 0.023(3)
N9 0.029(2) 0.037(2) 0.029(2) -0.0022(18) 0.0043(18) 0.0111(19)
C10 0.049(3) 0.022(2) 0.033(3) -0.006(2) -0.006(2) 0.015(2)
O10 0.042(2) 0.046(2) 0.045(2) 0.0037(16) -0.0017(17) 0.0234(18)
N10 0.036(2) 0.040(2) 0.039(3) -0.0022(19) 0.008(2) 0.013(2)
N11 0.033(2) 0.029(2) 0.032(2) 0.0026(17) -0.0019(18) 0.0140(19)
C11 0.040(3) 0.033(3) 0.029(3) -0.002(2) -0.008(2) 0.018(2)
C12 0.037(3) 0.031(3) 0.027(3) -0.004(2) -0.007(2) 0.014(2)
N12 0.033(2) 0.036(2) 0.048(3) 0.0021(19) 0.001(2) 0.014(2)
C13 0.047(3) 0.041(3) 0.034(3) -0.003(2) -0.005(2) 0.021(3)
C14 0.044(3) 0.040(3) 0.036(3) 0.005(2) 0.004(3) 0.015(3)
C15 0.054(4) 0.036(3) 0.074(4) 0.003(3) 0.006(3) 0.017(3)
C16 0.051(4) 0.051(3) 0.048(4) -0.002(3) -0.010(3) 0.007(3)
C17 0.061(4) 0.074(4) 0.056(4) 0.006(3) 0.013(3) 0.034(3)
C18 0.027(3) 0.030(3) 0.033(3) -0.005(2) -0.001(2) 0.006(2)
C19 0.039(3) 0.032(3) 0.027(3) -0.002(2) -0.005(2) 0.015(2)
C20 0.039(3) 0.037(3) 0.030(3) -0.005(2) 0.000(2) 0.008(3)
C21 0.050(3) 0.038(3) 0.026(3) -0.001(2) 0.006(2) 0.012(3)
C22 0.061(4) 0.045(3) 0.036(3) -0.001(2) -0.003(3) 0.018(3)
C23 0.054(3) 0.043(3) 0.034(3) 0.007(2) 0.011(3) 0.010(3)
C24 0.056(3) 0.042(3) 0.038(3) 0.002(2) 0.014(3) 0.022(3)
C25 0.036(3) 0.036(3) 0.029(3) 0.008(2) 0.008(2) 0.014(2)
C26 0.039(3) 0.025(2) 0.041(3) 0.007(2) 0.003(2) 0.011(2)
C27 0.043(3) 0.025(3) 0.038(3) -0.003(2) 0.000(2) 0.015(2)
C28 0.045(3) 0.039(3) 0.029(3) -0.006(2) 0.002(2) 0.024(2)
C29 0.046(3) 0.032(3) 0.027(3) -0.001(2) 0.000(2) 0.010(2)
C30 0.041(3) 0.036(3) 0.030(3) -0.005(2) -0.006(2) 0.009(2)
C31 0.038(3) 0.040(3) 0.029(3) -0.002(2) -0.004(2) 0.011(2)
C32 0.037(3) 0.042(3) 0.025(3) -0.007(2) -0.007(2) 0.011(2)
C33 0.043(3) 0.040(3) 0.025(3) -0.003(2) -0.004(2) 0.022(2)
C34 0.031(3) 0.036(3) 0.021(3) -0.003(2) -0.001(2) 0.012(2)
C35 0.029(3) 0.039(3) 0.025(3) 0.002(2) -0.002(2) 0.010(2)
C36 0.045(3) 0.036(3) 0.020(3) 0.002(2) 0.000(2) 0.017(3)
C37 0.046(3) 0.035(3) 0.027(3) 0.002(2) 0.000(3) 0.014(3)
C38 0.047(3) 0.039(3) 0.034(3) -0.005(2) 0.010(3) 0.018(3)
C39 0.057(4) 0.060(4) 0.039(3) -0.004(3) 0.001(3) 0.024(3)
C40 0.070(4) 0.050(4) 0.054(4) 0.003(3) 0.019(3) 0.022(3)
C41 0.044(3) 0.053(3) 0.055(4) 0.001(3) 0.012(3) 0.018(3)
C42 0.035(3) 0.039(3) 0.032(3) 0.011(2) 0.006(2) 0.018(2)
C43 0.032(3) 0.032(3) 0.021(3) -0.004(2) -0.003(2) 0.016(2)
C44 0.042(3) 0.042(3) 0.028(3) -0.001(2) 0.000(2) 0.021(3)
C45 0.039(3) 0.041(3) 0.038(3) 0.001(2) 0.000(2) 0.012(3)
C46 0.046(3) 0.044(3) 0.064(4) -0.002(3) -0.008(3) 0.012(3)
C47 0.050(4) 0.078(4) 0.053(4) 0.010(3) 0.010(3) 0.021(3)
C48 0.058(4) 0.038(3) 0.072(4) 0.004(3) -0.003(3) 0.019(3)

loop_
_atom_type_symbol
_atom_type_description
_atom_type_scat_dispersion_real
_atom_type_scat_dispersion_imag
_atom_type_scat_source
C C 0.0033 0.0016 'International Tables Vol C Tables 4.2.6.8 and 6.1.1.4'
H H 0.0000 0.0000 'International Tables Vol C Tables 4.2.6.8 and 6.1.1.4'
N N 0.0061 0.0033 'International Tables Vol C Tables 4.2.6.8 and 6.1.1.4'
O O 0.0106 0.0060 'International Tables Vol C Tables 4.2.6.8 and 6.1.1.4'
S S 0.1246 0.1234 'International Tables Vol C Tables 4.2.6.8 and 6.1.1.4'
Ag Ag -0.8971 1.1015 'International Tables Vol C Tables 4.2.6.8 and 6.1.1.4'

loop_
_geom_angle_atom_site_label_1
_geom_angle_atom_site_label_2
_geom_angle_atom_site_label_3
_geom_angle
_geom_angle_site_symmetry_1
_geom_angle_site_symmetry_3
_geom_angle_publ_flag
N7 Ag1 N8 71.19(11) . . y
N8 Ag1 O9 68.74(11) . . y
N8 Ag1 S3 80.87(8) . . y
N8 Ag1 S4 136.28(8) . . y
O9 Ag1 N7 90.57(10) . . y
O9 Ag1 S3 85.43(8) . . y
O9 Ag1 S4 144.79(8) . . y
S3 Ag1 N7 151.25(8) . . y
S4 Ag1 N7 79.83(8) . . y
S4 Ag1 S3 118.36(4) . . y
S1 Ag1 N7 97.06(9) . . y
S1 Ag1 N8 146.71(9) . . y
S1 Ag1 O9 80.69(8) . . y
S1 Ag1 S4 67.21(4) . . y
S1 Ag1 S3 110.29(5) . . y
N1 Ag2 N2 73.94(12) . . y
N1 Ag2 S2 79.63(9) . . y
N1 Ag2 S1 132.70(9) . . y
N1 Ag2 S4 152.42(9) . . y
N2 Ag2 S2 151.98(8) . . y
N2 Ag2 S1 76.56(8) . . y
N2 Ag2 S4 106.30(9) . . y
S1 Ag2 S4 71.80(4) . . y
S2 Ag2 S1 116.85(4) . . y
S2 Ag2 S4 101.40(5) . . y
N1 Ag2 O2 67.62(11) . . y
N2 Ag2 O2 98.70(11) . . y
O2 Ag2 S1 153.90(7) . . y
O2 Ag2 S2 79.29(8) . . y
O2 Ag2 S4 85.37(8) . . y
S1 Ag2 S2 116.85(4) . . y
S1 Ag2 S4 71.80(4) . . y
C4 S1 C5 104.2(2) . . ?
C4 S1 Ag2 99.39(15) . . ?
C5 S1 Ag2 106.34(15) . . ?
C11 N1 C1 110.8(3) . . ?
C11 N1 C10 110.3(3) . . ?
C1 N1 C10 110.3(3) . . ?
C11 N1 Ag2 116.3(3) . . ?
C1 N1 Ag2 103.6(2) . . ?
C10 N1 Ag2 105.2(3) . . ?
N1 C1 C2 113.7(4) . . ?
C6 O1 C7 114.6(3) . . ?
O2A N1A O1A 119.7(4) . . ?
O2A N1A O3A 120.7(4) . . ?
O1A N1A O3A 119.6(4) . . ?
C8 S2 C9 98.3(2) . . ?
C8 S2 Ag2 114.91(16) . . ?
C9 S2 Ag2 95.73(15) . . ?
N2 C2 C1 111.1(4) . . ?
C18 N2 C3 115.2(3) . . ?
C18 N2 C2 113.6(4) . . ?
C3 N2 C2 111.1(3) . . ?
C18 N2 Ag2 99.7(2) . . ?
C3 N2 Ag2 108.7(3) . . ?
C2 N2 Ag2 107.6(2) . . ?
O4A N2A O6A 120.3(4) . . ?
O4A N2A O5A 120.3(4) . . ?
O6A N2A O5A 119.4(4) . . ?
C28 S3 C29 100.7(2) . . ?
C28 S3 Ag1 95.80(14) . . ?
C29 S3 Ag1 108.15(15) . . ?
C12 N3 C13 128.8(4) . . ?
N2 C3 C4 113.9(4) . . ?
C32 S4 C33 102.7(2) . . ?
C32 S4 Ag1 112.60(16) . . ?
C33 S4 Ag1 98.06(14) . . ?
C32 S4 Ag2 120.58(16) . . ?
C33 S4 Ag2 98.77(16) . . ?
Ag1 S4 Ag2 118.20(5) . . ?
C3 C4 S1 115.6(3) . . ?
C13 N4 C14 124.3(4) . . ?
C19 N5 C20 130.4(4) . . ?
C6 C5 S1 109.7(3) . . ?
C30 O6 C31 112.6(3) . . ?
C20 N6 C21 124.2(4) . . ?
O1 C6 C5 106.9(4) . . ?
C35 N7 C34 115.7(3) . . ?
C35 N7 C25 113.6(3) . . ?
C34 N7 C25 112.0(3) . . ?
C35 N7 Ag1 101.8(2) . . ?
C34 N7 Ag1 103.3(2) . . ?
C25 N7 Ag1 109.2(2) . . ?
O1 C7 C8 115.2(4) . . ?
C27 N8 C42 109.9(3) . . ?
C27 N8 C26 112.7(4) . . ?
C42 N8 C26 111.1(3) . . ?
C27 N8 Ag1 104.9(2) . . ?
C42 N8 Ag1 113.8(3) . . ?
C26 N8 Ag1 104.1(2) . . ?
C7 C8 S2 112.5(3) . . ?
C43 O9 Ag1 116.4(3) . . ?
C10 C9 S2 115.1(3) . . ?
C36 N9 C37 128.5(4) . . ?
N1 C10 C9 112.0(4) . . ?
C37 N10 C38 125.8(4) . . ?
C43 N11 C44 128.0(4) . . ?
N1 C11 C12 114.0(4) . . ?
O2 C12 N3 123.6(4) . . ?
O2 C12 C11 122.8(4) . . ?
N3 C12 C11 113.5(4) . . ?
C44 N12 C45 125.6(4) . . ?
O3 C13 N4 126.2(5) . . ?
O3 C13 N3 117.6(4) . . ?
N4 C13 N3 116.1(4) . . ?
N4 C14 C17 110.3(4) . . ?
N4 C14 C15 105.1(4) . . ?
C17 C14 C15 110.9(4) . . ?
N4 C14 C16 110.2(4) . . ?
C17 C14 C16 109.9(4) . . ?
C15 C14 C16 110.2(4) . . ?
N2 C18 C19 119.0(4) . . ?
O4 C19 N5 124.2(4) . . ?
O4 C19 C18 124.5(4) . . ?
N5 C19 C18 111.3(4) . . ?
O5 C20 N6 125.9(4) . . ?
O5 C20 N5 117.7(4) . . ?
N6 C20 N5 116.4(4) . . ?
N6 C21 C24 111.0(4) . . ?
N6 C21 C23 106.0(4) . . ?
C24 C21 C23 110.6(4) . . ?
N6 C21 C22 109.5(4) . . ?
C24 C21 C22 109.4(4) . . ?
C23 C21 C22 110.3(4) . . ?
N7 C25 C26 113.6(4) . . ?
N8 C26 C25 114.2(4) . . ?
N8 C27 C28 113.0(4) . . ?
C27 C28 S3 115.7(3) . . ?
C30 C29 S3 115.1(3) . . ?
O6 C30 C29 108.1(4) . . ?
O6 C31 C32 113.9(4) . . ?
C31 C32 S4 107.9(3) . . ?
C34 C33 S4 115.3(3) . . ?
N7 C34 C33 112.8(3) . . ?
N7 C35 C36 117.7(4) . . ?
O7 C36 N9 124.0(4) . . ?
O7 C36 C35 123.2(4) . . ?
N9 C36 C35 112.8(4) . . ?
O8 C37 N10 126.1(5) . . ?
O8 C37 N9 118.2(4) . . ?
N10 C37 N9 115.7(4) . . ?
N10 C38 C39 111.3(4) . . ?
N10 C38 C41 104.2(4) . . ?
C39 C38 C41 110.0(4) . . ?
N10 C38 C40 110.0(4) . . ?
C39 C38 C40 110.4(4) . . ?
C41 C38 C40 110.7(4) . . ?
N8 C42 C43 112.5(3) . . ?
O9 C43 N11 123.0(4) . . ?
O9 C43 C42 122.8(4) . . ?
N11 C43 C42 114.2(4) . . ?
O10 C44 N12 125.1(5) . . ?
O10 C44 N11 118.6(4) . . ?
N12 C44 N11 116.3(4) . . ?
N12 C45 C47 108.5(4) . . ?
N12 C45 C48 104.9(4) . . ?
C47 C45 C48 110.3(4) . . ?
N12 C45 C46 111.7(4) . . ?
C47 C45 C46 111.2(4) . . ?
C48 C45 C46 109.9(4) . . ?

loop_
_geom_bond_atom_site_label_1
_geom_bond_atom_site_label_2
_geom_bond_distance
_geom_bond_site_symmetry_2
_geom_bond_publ_flag
Ag1 N7 2.610(3) . y
Ag1 N8 2.495(3) . y
Ag1 O9 2.505(3) . y
Ag1 S1 3.1453(17) . y
Ag1 S3 2.6014(14) . y
Ag1 S4 2.5495(13) . y
Ag2 N1 2.454(3) . y
Ag2 N2 2.555(4) . y
Ag2 S1 2.7069(14) . y
Ag2 S2 2.6700(14) . y
Ag2 S4 2.7343(15) . y
Ag2 O2 2.708(3) . y
N1 C1 1.477(5) . ?
N1 C10 1.482(5) . ?
N1 C11 1.467(5) . ?
N2 C2 1.480(5) . ?
N2 C3 1.465(5) . ?
N2 C18 1.447(6) . ?
N3 C12 1.374(5) . ?
N3 C13 1.424(6) . ?
N4 C13 1.333(6) . ?
N4 C14 1.478(6) . ?
N5 C19 1.367(6) . ?
N5 C20 1.404(6) . ?
N6 C20 1.328(6) . ?
N6 C21 1.493(6) . ?
N7 C25 1.472(5) . ?
N7 C34 1.472(5) . ?
N7 C35 1.451(5) . ?
N8 C26 1.477(5) . ?
N8 C27 1.467(5) . ?
N8 C42 1.475(5) . ?
N9 C36 1.362(6) . ?
N9 C37 1.417(6) . ?
N10 C37 1.333(6) . ?
N10 C38 1.480(6) . ?
N11 C43 1.365(5) . ?
N11 C44 1.397(6) . ?
N12 C44 1.343(6) . ?
N12 C45 1.464(6) . ?
O1 C6 1.415(5) . ?
O1 C7 1.428(5) . ?
O2 C12 1.227(5) . ?
O3 C13 1.223(5) . ?
O4 C19 1.210(5) . ?
O5 C20 1.232(6) . ?
O6 C30 1.434(5) . ?
O6 C31 1.433(5) . ?
O7 C36 1.226(5) . ?
O8 C37 1.232(6) . ?
O9 C43 1.233(5) . ?
O10 C44 1.232(5) . ?
S1 C4 1.808(5) . ?
S1 C5 1.814(5) . ?
S2 C8 1.821(5) . ?
S2 C9 1.825(5) . ?
S3 C28 1.814(4) . ?
S3 C29 1.823(5) . ?
S4 C32 1.803(5) . ?
S4 C33 1.804(4) . ?
C1 C2 1.521(6) . ?
C3 C4 1.528(6) . ?
C5 C6 1.506(6) . ?
C7 C8 1.502(6) . ?
C9 C10 1.513(6) . ?
C11 C12 1.515(6) . ?
C14 C15 1.499(6) . ?
C14 C16 1.512(7) . ?
C14 C17 1.499(7) . ?
C18 C19 1.542(6) . ?
C21 C22 1.528(7) . ?
C21 C23 1.515(6) . ?
C21 C24 1.512(6) . ?
C25 C26 1.496(6) . ?
C27 C28 1.513(6) . ?
C29 C30 1.512(6) . ?
C31 C32 1.507(6) . ?
C33 C34 1.511(6) . ?
C35 C36 1.525(6) . ?
C38 C39 1.513(7) . ?
C38 C40 1.520(6) . ?
C38 C41 1.521(7) . ?
C42 C43 1.507(6) . ?
C45 C46 1.527(7) . ?
C45 C47 1.511(7) . ?
C45 C48 1.518(6) . ?
N1A O1A 1.248(5) . ?
N1A O2A 1.235(5) . ?
N1A O3A 1.251(5) . ?
N2A O4A 1.236(5) . ?
N2A O5A 1.257(4) . ?
N2A O6A 1.254(5) . ?

loop_
_geom_hbond_atom_site_label_D
_geom_hbond_atom_site_label_H
_geom_hbond_atom_site_label_A
_geom_hbond_distance_DH
_geom_hbond_distance_HA
_geom_hbond_distance_DA
_geom_hbond_angle_DHA
_geom_hbond_site_symmetry_A
N3 H3A O1A 0.88 2.02 2.867(5) 162 2_666
N4 H4C O2 0.88 2.04 2.730(5) 135 .
N5 H5A O6 0.88 2.21 3.086(5) 173 .
N6 H6A O4 0.88 2.08 2.758(5) 134 .
N9 H9C O5A 0.88 2.06 2.940(5) 174 .
N10 H10C O7 0.88 1.98 2.691(5) 137 .
N11 H11A O6A 0.88 1.99 2.866(5) 171 2_676
N12 H12A O9 0.88 1.99 2.660(5) 132 .
